data_4317563
loop_
_publ_author_name
'Sam Bradley'
'Kenneth D. Camm'
'Xiaoming Liu'
'Patrick C. McGowan'
'Raheela Mumtaz'
'Karrie A. Oughton'
'Thomas J. Podesta'
'Mark Thornton-Pett'

_publ_contact_author
;
     Patrick McGowan
     School of Chemistry
     University of Leeds
     Leeds LS2 9JT
     UK
;
_publ_contact_author_email patrickm@chem.leeds.ac.uk
_publ_contact_author_fax '+44 (0)113 2336565'
_publ_contact_author_phone '+44 (0)113 2336404'
_publ_section_title
;
 Synthesis and Structural Studies of 1,1'-Bis-Amino-Functionalized
 Ferrocenes, Ferrocene Salts, and Ferrocenium Salts
;
_journal_name_full 'Inorganic Chemistry'
_journal_page_first 715
_journal_page_last 726
_journal_paper_doi 10.1021/ic010821k
_journal_volume 41
_journal_year 2002
_chemical_formula_sum 'C24 H38 B2 F8 Fe N2'
_chemical_formula_weight 584.03
_chemical_name_systematic
;
   ?
;
_space_group_IT_number 14
_symmetry_cell_setting monoclinic
_symmetry_space_group_name_Hall '-P 2ybc'
_symmetry_space_group_name_H-M 'P 1 21/c 1'
_atom_sites_solution_hydrogens geom
_atom_sites_solution_primary direct
_atom_sites_solution_secondary difmap
_audit_creation_method SHELXL-97
_cell_angle_alpha 90.00
_cell_angle_beta 94.4780(6)
_cell_angle_gamma 90.00
_cell_formula_units_Z 4
_cell_length_a 13.4954(2)
_cell_length_b 6.16440(10)
_cell_length_c 31.6684(6)
_cell_measurement_temperature 150(2)
_cell_volume 2626.49(8)
_computing_structure_refinement 'SHELXL-97 (Sheldrick, 1997)'
_computing_structure_solution 'SHELXS-97 (Sheldrick, 1990)'
_diffrn_ambient_temperature 150(2)
_diffrn_measured_fraction_theta_full 0.998
_diffrn_measured_fraction_theta_max 0.998
_diffrn_radiation_monochromator graphite
_diffrn_radiation_source 'fine-focus sealed tube'
_diffrn_radiation_type MoK\a
_diffrn_radiation_wavelength 0.71073
_diffrn_reflns_av_R_equivalents 0.0685
_diffrn_reflns_av_sigmaI/netI 0.0614
_diffrn_reflns_limit_h_max 16
_diffrn_reflns_limit_h_min -16
_diffrn_reflns_limit_k_max 7
_diffrn_reflns_limit_k_min -7
_diffrn_reflns_limit_l_max 39
_diffrn_reflns_limit_l_min -38
_diffrn_reflns_number 21359
_diffrn_reflns_theta_full 26.00
_diffrn_reflns_theta_max 26.00
_diffrn_reflns_theta_min 1.51
_exptl_absorpt_coefficient_mu 0.648
_exptl_absorpt_correction_T_max 0.9561
_exptl_absorpt_correction_T_min 0.7011
_exptl_crystal_density_diffrn 1.477
_exptl_crystal_density_method 'not measured'
_exptl_crystal_F_000 1216
_exptl_crystal_size_max 0.59
_exptl_crystal_size_mid 0.19
_exptl_crystal_size_min 0.07
_refine_diff_density_max 0.668
_refine_diff_density_min -0.425
_refine_diff_density_rms 0.080
_refine_ls_extinction_coef 0.0000(3)
_refine_ls_extinction_expression Fc^*^=kFc[1+0.001xFc^2^\l^3^/sin(2\q)]^-1/4^
_refine_ls_extinction_method SHELXL
_refine_ls_goodness_of_fit_ref 1.034
_refine_ls_hydrogen_treatment mixed
_refine_ls_matrix_type full
_refine_ls_number_parameters 335
_refine_ls_number_reflns 5167
_refine_ls_number_restraints 0
_refine_ls_restrained_S_all 1.034
_refine_ls_R_factor_all 0.0780
_refine_ls_R_factor_gt 0.0491
_refine_ls_shift/su_max 1.171
_refine_ls_shift/su_mean 0.004
_refine_ls_structure_factor_coef Fsqd
_refine_ls_weighting_details 'calc w=1/[\s^2^(Fo^2^)+(0.0541P)^2^+1.4672P] where P=(Fo^2^+2Fc^2^)/3'
_refine_ls_weighting_scheme calc
_refine_ls_wR_factor_gt 0.1103
_refine_ls_wR_factor_ref 0.1240
_reflns_number_gt 3725
_reflns_number_total 5167
_reflns_threshold_expression >2sigma(I)
_cod_data_source_file ic010821k_6.cif
_cod_data_source_block kcx4y
_cod_original_cell_volume 2626.48(8)
_cod_database_code 4317563

loop_
_symmetry_equiv_pos_as_xyz
'x, y, z'
'-x, y+1/2, -z+1/2'
'-x, -y, -z'
'x, -y-1/2, z-1/2'

loop_
_atom_site_label
_atom_site_type_symbol
_atom_site_fract_x
_atom_site_fract_y
_atom_site_fract_z
_atom_site_U_iso_or_equiv
_atom_site_adp_type
_atom_site_occupancy
_atom_site_symmetry_multiplicity
_atom_site_calc_flag
_atom_site_refinement_flags
_atom_site_disorder_assembly
_atom_site_disorder_group
C21 C 0.09980(18) 0.3769(5) 0.24279(9) 0.0306(7) Uani 1 1 d . . .
H21 H 0.0769 0.2324 0.2457 0.037 Uiso 1 1 calc R . .
C27 C 0.1034(2) 0.2903(4) 0.33931(8) 0.0291(6) Uani 1 1 d . . .
H27A H 0.0582 0.1868 0.3236 0.035 Uiso 1 1 calc R . .
H27B H 0.1725 0.2447 0.3357 0.035 Uiso 1 1 calc R . .
C5 C 0.38524(18) 0.4896(5) 0.22907(9) 0.0290(6) Uani 1 1 d . . .
C24 C 0.14677(18) 0.7289(5) 0.25756(9) 0.0306(7) Uani 1 1 d . . .
H24 H 0.1611 0.8612 0.2722 0.037 Uiso 1 1 calc R . .
C23 C 0.15650(19) 0.6915(5) 0.21404(9) 0.0343(7) Uani 1 1 d . . .
H23 H 0.1783 0.7940 0.1944 0.041 Uiso 1 1 calc R . .
C3 C 0.33090(19) 0.2301(5) 0.27470(9) 0.0319(7) Uani 1 1 d . . .
H3 H 0.3073 0.0977 0.2856 0.038 Uiso 1 1 calc R . .
C9 C 0.4216(2) 0.8445(5) 0.10576(9) 0.0354(7) Uani 1 1 d . . .
H9A H 0.4674 0.8977 0.1295 0.042 Uiso 1 1 calc R . .
H9B H 0.3576 0.9218 0.1069 0.042 Uiso 1 1 calc R . .
C4 C 0.35174(18) 0.2707(5) 0.23189(9) 0.0300(7) Uani 1 1 d . . .
H4 H 0.3446 0.1696 0.2092 0.036 Uiso 1 1 calc R . .
C25 C 0.11192(18) 0.5348(4) 0.27581(9) 0.0269(6) Uani 1 1 d . . .
C26 C 0.0866(2) 0.5152(5) 0.32099(9) 0.0316(7) Uani 1 1 d . . .
H26A H 0.0160 0.5551 0.3227 0.038 Uiso 1 1 calc R . .
H26B H 0.1274 0.6200 0.3385 0.038 Uiso 1 1 calc R . .
C1 C 0.38534(18) 0.5807(5) 0.27002(9) 0.0315(7) Uani 1 1 d . . .
H1 H 0.4048 0.7246 0.2776 0.038 Uiso 1 1 calc R . .
C2 C 0.35173(18) 0.4224(5) 0.29799(9) 0.0306(7) Uani 1 1 d . . .
H2 H 0.3444 0.4420 0.3273 0.037 Uiso 1 1 calc R . .
C6 C 0.42056(19) 0.6036(5) 0.19081(9) 0.0339(7) Uani 1 1 d . . .
H6A H 0.4902 0.5612 0.1873 0.041 Uiso 1 1 calc R . .
H6B H 0.4191 0.7624 0.1955 0.041 Uiso 1 1 calc R . .
C33 C 0.0717(2) 0.0526(5) 0.40027(9) 0.0343(7) Uani 1 1 d . . .
H33A H 0.1321 -0.0325 0.3956 0.041 Uiso 1 1 calc R . .
H33B H 0.0150 -0.0139 0.3832 0.041 Uiso 1 1 calc R . .
C7 C 0.3570(2) 0.5489(5) 0.15089(9) 0.0343(7) Uani 1 1 d . . .
H7A H 0.3422 0.3916 0.1507 0.041 Uiso 1 1 calc R . .
H7B H 0.2931 0.6276 0.1511 0.041 Uiso 1 1 calc R . .
C22 C 0.12808(19) 0.4742(5) 0.20491(9) 0.0336(7) Uani 1 1 d . . .
H22 H 0.1280 0.4054 0.1781 0.040 Uiso 1 1 calc R . .
C29 C 0.1671(2) 0.3936(6) 0.41275(10) 0.0458(8) Uani 1 1 d . . .
H29A H 0.1718 0.5468 0.4038 0.055 Uiso 1 1 calc R . .
H29B H 0.2313 0.3222 0.4086 0.055 Uiso 1 1 calc R . .
C32 C 0.0525(2) 0.0440(5) 0.44662(10) 0.0406(8) Uani 1 1 d . . .
H32A H 0.0468 -0.1092 0.4555 0.049 Uiso 1 1 calc R . .
H32B H -0.0112 0.1173 0.4509 0.049 Uiso 1 1 calc R . .
C13 C 0.3438(2) 0.5116(5) 0.07366(9) 0.0390(8) Uani 1 1 d . . .
H13A H 0.2765 0.5768 0.0718 0.047 Uiso 1 1 calc R . .
H13B H 0.3367 0.3531 0.0775 0.047 Uiso 1 1 calc R . .
C12 C 0.3929(2) 0.5558(6) 0.03322(10) 0.0436(8) Uani 1 1 d . . .
H12A H 0.3522 0.4927 0.0089 0.052 Uiso 1 1 calc R . .
H12B H 0.4591 0.4858 0.0347 0.052 Uiso 1 1 calc R . .
C10 C 0.4652(2) 0.8951(6) 0.06412(10) 0.0433(8) Uani 1 1 d . . .
H10A H 0.4687 1.0544 0.0606 0.052 Uiso 1 1 calc R . .
H10B H 0.5337 0.8374 0.0650 0.052 Uiso 1 1 calc R . .
C11 C 0.4044(2) 0.7986(6) 0.02651(10) 0.0465(9) Uani 1 1 d . . .
H11A H 0.4379 0.8253 0.0003 0.056 Uiso 1 1 calc R . .
H11B H 0.3381 0.8680 0.0234 0.056 Uiso 1 1 calc R . .
C30 C 0.1479(3) 0.3851(6) 0.45897(10) 0.0586(10) Uani 1 1 d . . .
H30A H 0.0869 0.4682 0.4635 0.070 Uiso 1 1 calc R . .
H30B H 0.2040 0.4541 0.4760 0.070 Uiso 1 1 calc R . .
C31 C 0.1359(3) 0.1533(6) 0.47383(10) 0.0520(9) Uani 1 1 d . . .
H31A H 0.1202 0.1525 0.5039 0.062 Uiso 1 1 calc R . .
H31B H 0.1987 0.0727 0.4717 0.062 Uiso 1 1 calc R . .
N28 N 0.08532(15) 0.2823(4) 0.38583(7) 0.0264(5) Uani 1 1 d . . .
H28 H 0.0265 0.3567 0.3893 0.032 Uiso 1 1 calc R . .
N8 N 0.40509(16) 0.6059(4) 0.11099(7) 0.0281(5) Uani 1 1 d . . .
H8 H 0.4670 0.5387 0.1124 0.034 Uiso 1 1 calc R . .
Fe1 Fe 0.24477(2) 0.48003(6) 0.249916(12) 0.02346(14) Uani 1 1 d . . .
B1 B 0.1511(2) 0.0277(6) 0.10124(11) 0.0347(8) Uani 1 1 d . . .
B2 B 0.6483(2) 0.3754(6) 0.11343(12) 0.0359(8) Uani 1 1 d . . .
F1 F 0.05812(13) 0.1252(3) 0.10045(6) 0.0564(6) Uani 1 1 d . . .
F2 F 0.13625(12) -0.1928(3) 0.10816(6) 0.0476(5) Uani 1 1 d . . .
F3 F 0.19304(14) 0.0571(4) 0.06356(6) 0.0638(6) Uani 1 1 d . . .
F4 F 0.21399(14) 0.1060(4) 0.13405(6) 0.0603(6) Uani 1 1 d . . .
F5 F 0.72399(13) 0.3386(4) 0.14389(6) 0.0600(6) Uani 1 1 d . . .
F6 F 0.55968(12) 0.2839(3) 0.12415(6) 0.0535(5) Uani 1 1 d . . .
F7 F 0.63233(16) 0.5988(4) 0.11193(9) 0.0839(8) Uani 1 1 d . . .
F8 F 0.67490(17) 0.3031(5) 0.07571(7) 0.0951(9) Uani 1 1 d . . .

loop_
_atom_site_aniso_label
_atom_site_aniso_U_11
_atom_site_aniso_U_22
_atom_site_aniso_U_33
_atom_site_aniso_U_23
_atom_site_aniso_U_13
_atom_site_aniso_U_12
C21 0.0174(13) 0.0356(16) 0.0381(18) -0.0008(14) -0.0024(12) 0.0001(12)
C27 0.0289(14) 0.0291(15) 0.0295(16) 0.0007(13) 0.0043(12) -0.0008(12)
C5 0.0148(12) 0.0378(16) 0.0342(16) 0.0040(14) -0.0003(11) 0.0013(12)
C24 0.0202(13) 0.0323(16) 0.0396(18) 0.0034(13) 0.0038(12) 0.0033(12)
C23 0.0225(14) 0.0449(19) 0.0362(18) 0.0144(15) 0.0063(12) 0.0091(13)
C3 0.0197(13) 0.0319(16) 0.0438(19) 0.0112(14) 0.0006(12) 0.0048(12)
C9 0.0358(16) 0.0333(17) 0.0370(18) -0.0005(14) 0.0027(13) -0.0010(13)
C4 0.0207(14) 0.0345(16) 0.0343(17) -0.0061(13) -0.0010(12) 0.0079(12)
C25 0.0155(12) 0.0324(15) 0.0327(16) 0.0022(13) 0.0011(11) 0.0038(11)
C26 0.0264(14) 0.0341(16) 0.0347(17) 0.0002(13) 0.0057(12) 0.0042(13)
C1 0.0187(13) 0.0363(16) 0.0384(18) -0.0002(14) -0.0047(12) -0.0009(12)
C2 0.0207(13) 0.0450(18) 0.0253(16) 0.0017(13) -0.0037(11) 0.0051(12)
C6 0.0243(14) 0.0400(17) 0.0381(18) 0.0008(14) 0.0062(13) -0.0035(13)
C33 0.0376(16) 0.0293(16) 0.0357(18) 0.0026(13) 0.0012(13) -0.0037(13)
C7 0.0244(14) 0.0453(19) 0.0340(17) 0.0030(14) 0.0078(12) -0.0009(13)
C22 0.0207(13) 0.054(2) 0.0249(16) 0.0014(14) -0.0041(11) 0.0061(14)
C29 0.0442(19) 0.051(2) 0.0398(19) 0.0055(17) -0.0090(15) -0.0210(16)
C32 0.0445(18) 0.0423(19) 0.0348(18) 0.0085(15) 0.0015(14) -0.0030(15)
C13 0.0338(16) 0.0451(19) 0.0379(19) -0.0052(15) 0.0018(13) -0.0088(14)
C12 0.0396(17) 0.059(2) 0.0315(18) -0.0042(16) 0.0003(14) -0.0096(16)
C10 0.050(2) 0.0403(18) 0.041(2) 0.0102(16) 0.0090(15) -0.0043(16)
C11 0.050(2) 0.059(2) 0.0306(18) 0.0116(16) 0.0057(15) 0.0049(17)
C30 0.080(3) 0.064(2) 0.0304(19) -0.0036(18) -0.0075(18) -0.027(2)
C31 0.058(2) 0.065(2) 0.0317(19) 0.0115(17) -0.0044(16) -0.0059(19)
N28 0.0218(11) 0.0295(13) 0.0278(13) -0.0001(10) 0.0019(9) -0.0009(10)
N8 0.0224(11) 0.0336(13) 0.0285(13) 0.0029(11) 0.0035(10) 0.0008(10)
Fe1 0.0166(2) 0.0283(2) 0.0253(2) 0.00156(18) 0.00005(15) 0.00153(16)
B1 0.0277(17) 0.042(2) 0.035(2) 0.0042(17) 0.0053(14) 0.0031(16)
B2 0.0288(18) 0.039(2) 0.040(2) -0.0028(17) 0.0044(16) 0.0067(15)
F1 0.0374(10) 0.0527(12) 0.0807(15) 0.0166(11) 0.0149(10) 0.0158(9)
F2 0.0401(10) 0.0356(10) 0.0659(13) 0.0074(9) -0.0033(9) -0.0022(8)
F3 0.0548(12) 0.0936(17) 0.0457(12) 0.0174(11) 0.0205(10) 0.0056(12)
F4 0.0527(12) 0.0632(13) 0.0645(14) -0.0203(11) 0.0020(10) -0.0138(11)
F5 0.0350(10) 0.0872(16) 0.0563(13) 0.0157(11) -0.0060(9) 0.0016(10)
F6 0.0323(9) 0.0517(12) 0.0762(15) 0.0006(10) 0.0013(9) -0.0021(9)
F7 0.0600(14) 0.0476(13) 0.146(2) 0.0239(14) 0.0211(14) 0.0126(11)
F8 0.0707(15) 0.159(3) 0.0563(15) -0.0391(16) 0.0075(12) 0.0155(17)

loop_
_atom_type_symbol
_atom_type_description
_atom_type_scat_dispersion_real
_atom_type_scat_dispersion_imag
_atom_type_scat_source
C C 0.0033 0.0016 'International Tables Vol C Tables 4.2.6.8 and 6.1.1.4'
H H 0.0000 0.0000 'International Tables Vol C Tables 4.2.6.8 and 6.1.1.4'
N N 0.0061 0.0033 'International Tables Vol C Tables 4.2.6.8 and 6.1.1.4'
Fe Fe 0.3463 0.8444 'International Tables Vol C Tables 4.2.6.8 and 6.1.1.4'
B B 0.0013 0.0007 'International Tables Vol C Tables 4.2.6.8 and 6.1.1.4'
F F 0.0171 0.0103 'International Tables Vol C Tables 4.2.6.8 and 6.1.1.4'

loop_
_geom_angle_atom_site_label_1
_geom_angle_atom_site_label_2
_geom_angle_atom_site_label_3
_geom_angle
_geom_angle_site_symmetry_1
_geom_angle_site_symmetry_3
_geom_angle_publ_flag
C22 C21 C25 107.9(3) . . ?
C22 C21 Fe1 69.23(15) . . ?
C25 C21 Fe1 69.81(15) . . ?
N28 C27 C26 111.9(2) . . ?
C1 C5 C4 107.2(3) . . ?
C1 C5 C6 125.0(3) . . ?
C4 C5 C6 127.7(3) . . ?
C1 C5 Fe1 69.62(15) . . ?
C4 C5 Fe1 69.42(15) . . ?
C6 C5 Fe1 128.89(19) . . ?
C23 C24 C25 108.5(3) . . ?
C23 C24 Fe1 69.72(16) . . ?
C25 C24 Fe1 69.89(15) . . ?
C24 C23 C22 108.0(3) . . ?
C24 C23 Fe1 69.96(16) . . ?
C22 C23 Fe1 69.39(16) . . ?
C2 C3 C4 107.6(3) . . ?
C2 C3 Fe1 69.69(16) . . ?
C4 C3 Fe1 69.67(15) . . ?
N8 C9 C10 111.6(2) . . ?
C3 C4 C5 108.2(3) . . ?
C3 C4 Fe1 69.56(15) . . ?
C5 C4 Fe1 69.86(15) . . ?
C24 C25 C21 107.3(2) . . ?
C24 C25 C26 124.1(3) . . ?
C21 C25 C26 128.4(3) . . ?
C24 C25 Fe1 69.54(14) . . ?
C21 C25 Fe1 69.50(15) . . ?
C26 C25 Fe1 129.57(19) . . ?
C25 C26 C27 113.6(2) . . ?
C5 C1 C2 108.8(3) . . ?
C5 C1 Fe1 70.12(15) . . ?
C2 C1 Fe1 69.61(15) . . ?
C3 C2 C1 108.2(3) . . ?
C3 C2 Fe1 69.95(15) . . ?
C1 C2 Fe1 69.92(15) . . ?
C5 C6 C7 111.9(2) . . ?
N28 C33 C32 111.3(2) . . ?
N8 C7 C6 113.3(2) . . ?
C23 C22 C21 108.3(3) . . ?
C23 C22 Fe1 70.06(16) . . ?
C21 C22 Fe1 70.18(15) . . ?
N28 C29 C30 111.1(3) . . ?
C33 C32 C31 111.1(3) . . ?
N8 C13 C12 110.2(2) . . ?
C13 C12 C11 110.6(3) . . ?
C11 C10 C9 112.3(3) . . ?
C10 C11 C12 109.3(3) . . ?
C29 C30 C31 111.4(3) . . ?
C30 C31 C32 109.5(3) . . ?
C33 N28 C29 111.0(2) . . ?
C33 N28 C27 111.1(2) . . ?
C29 N28 C27 111.7(2) . . ?
C9 N8 C13 111.7(2) . . ?
C9 N8 C7 113.5(2) . . ?
C13 N8 C7 108.8(2) . . ?
C22 Fe1 C2 168.01(13) . . ?
C22 Fe1 C23 40.55(12) . . ?
C2 Fe1 C23 150.37(13) . . ?
C22 Fe1 C3 129.65(12) . . ?
C2 Fe1 C3 40.36(11) . . ?
C23 Fe1 C3 168.15(12) . . ?
C22 Fe1 C1 150.18(12) . . ?
C2 Fe1 C1 40.47(11) . . ?
C23 Fe1 C1 117.61(12) . . ?
C3 Fe1 C1 67.99(11) . . ?
C22 Fe1 C4 108.44(12) . . ?
C2 Fe1 C4 68.07(11) . . ?
C23 Fe1 C4 129.61(12) . . ?
C3 Fe1 C4 40.77(11) . . ?
C1 Fe1 C4 67.82(11) . . ?
C22 Fe1 C24 68.05(12) . . ?
C2 Fe1 C24 117.77(12) . . ?
C23 Fe1 C24 40.32(11) . . ?
C3 Fe1 C24 150.29(12) . . ?
C1 Fe1 C24 109.05(12) . . ?
C4 Fe1 C24 167.86(11) . . ?
C22 Fe1 C21 40.60(11) . . ?
C2 Fe1 C21 129.72(12) . . ?
C23 Fe1 C21 68.18(12) . . ?
C3 Fe1 C21 108.45(12) . . ?
C1 Fe1 C21 168.24(11) . . ?
C4 Fe1 C21 117.40(11) . . ?
C24 Fe1 C21 68.10(11) . . ?
C22 Fe1 C5 117.19(11) . . ?
C2 Fe1 C5 68.24(11) . . ?
C23 Fe1 C5 108.32(11) . . ?
C3 Fe1 C5 68.60(11) . . ?
C1 Fe1 C5 40.26(11) . . ?
C4 Fe1 C5 40.71(11) . . ?
C24 Fe1 C5 129.43(12) . . ?
C21 Fe1 C5 150.26(12) . . ?
C22 Fe1 C25 68.42(11) . . ?
C2 Fe1 C25 108.55(11) . . ?
C23 Fe1 C25 68.26(11) . . ?
C3 Fe1 C25 117.17(11) . . ?
C1 Fe1 C25 129.85(11) . . ?
C4 Fe1 C25 150.33(12) . . ?
C24 Fe1 C25 40.57(11) . . ?
C21 Fe1 C25 40.68(11) . . ?
C5 Fe1 C25 167.80(11) . . ?
F3 B1 F4 109.8(3) . . ?
F3 B1 F1 111.1(3) . . ?
F4 B1 F1 111.4(3) . . ?
F3 B1 F2 109.9(3) . . ?
F4 B1 F2 108.1(3) . . ?
F1 B1 F2 106.5(2) . . ?
F8 B2 F5 109.5(3) . . ?
F8 B2 F6 112.1(3) . . ?
F5 B2 F6 111.7(3) . . ?
F8 B2 F7 110.3(3) . . ?
F5 B2 F7 107.0(3) . . ?
F6 B2 F7 106.0(2) . . ?

loop_
_geom_bond_atom_site_label_1
_geom_bond_atom_site_label_2
_geom_bond_distance
_geom_bond_site_symmetry_2
_geom_bond_publ_flag
C21 C22 1.420(4) . ?
C21 C25 1.428(4) . ?
C21 Fe1 2.053(3) . ?
C27 N28 1.513(3) . ?
C27 C26 1.513(4) . ?
C5 C1 1.413(4) . ?
C5 C4 1.429(4) . ?
C5 C6 1.510(4) . ?
C5 Fe1 2.056(2) . ?
C24 C23 1.414(4) . ?
C24 C25 1.425(4) . ?
C24 Fe1 2.052(3) . ?
C23 C22 1.417(4) . ?
C23 Fe1 2.049(3) . ?
C3 C2 1.413(4) . ?
C3 C4 1.428(4) . ?
C3 Fe1 2.049(3) . ?
C9 N8 1.499(4) . ?
C9 C10 1.517(4) . ?
C4 Fe1 2.051(3) . ?
C25 C26 1.501(4) . ?
C25 Fe1 2.057(2) . ?
C1 C2 1.416(4) . ?
C1 Fe1 2.050(3) . ?
C2 Fe1 2.046(3) . ?
C6 C7 1.510(4) . ?
C33 N28 1.503(3) . ?
C33 C32 1.511(4) . ?
C7 N8 1.507(3) . ?
C22 Fe1 2.040(3) . ?
C29 N28 1.506(3) . ?
C29 C30 1.507(4) . ?
C32 C31 1.520(4) . ?
C13 N8 1.506(4) . ?
C13 C12 1.512(4) . ?
C12 C11 1.521(5) . ?
C10 C11 1.515(4) . ?
C30 C31 1.518(5) . ?
B1 F3 1.372(4) . ?
B1 F4 1.377(4) . ?
B1 F1 1.390(4) . ?
B1 F2 1.394(4) . ?
B2 F8 1.349(4) . ?
B2 F5 1.368(4) . ?
B2 F6 1.388(4) . ?
B2 F7 1.394(4) . ?
